data_2231679
loop_
_publ_author_name
'Shi, Ping Ping'

_publ_section_title
;
 1-Bromomethyl-1,4-diazoniabicyclo[2.2.2]octane tetrachloridozincate
;
_journal_coeditor_code QM2022
_journal_issue 9
_journal_name_full 'Acta Crystallographica Section E'
_journal_page_first m1297
_journal_paper_doi 10.1107/S1600536811032430
_journal_volume 67
_journal_year 2011
_chemical_formula_iupac '(C7 H15 Br N2) [Zn Cl4]'
_chemical_formula_moiety 'C7 H15 Br N2 2+, Cl4 Zn 2-'
_chemical_formula_sum 'C7 H15 Br Cl4 N2 Zn'
_chemical_formula_weight 414.30
_chemical_name_systematic
;
1-Bromomethyl-1,4-diazoniabicyclo[2.2.2]octane tetrachloridozincate
;
_space_group_IT_number 14
_symmetry_cell_setting monoclinic
_symmetry_space_group_name_Hall '-P 2ybc'
_symmetry_space_group_name_H-M 'P 1 21/c 1'
_atom_sites_solution_hydrogens geom
_atom_sites_solution_primary direct
_atom_sites_solution_secondary difmap
_audit_creation_method SHELXL-97
_cell_angle_alpha 90.00
_cell_angle_beta 90.97(3)
_cell_angle_gamma 90.00
_cell_formula_units_Z 4
_cell_length_a 10.253(2)
_cell_length_b 12.214(2)
_cell_length_c 11.147(2)
_cell_measurement_reflns_used 12777
_cell_measurement_temperature 293(2)
_cell_measurement_theta_max 27.48
_cell_measurement_theta_min 3.15
_cell_volume 1395.7(4)
_computing_cell_refinement '<i>CrystalClear</i> (Rigaku, 2005)'
_computing_data_collection '<i>CrystalClear</i> (Rigaku, 2005)'
_computing_data_reduction '<i>CrystalClear</i> (Rigaku, 2005)'
_computing_molecular_graphics '<i>SHELXTL</i> (Sheldrick, 2008)'
_computing_publication_material '<i>SHELXL97</i> (Sheldrick, 2008)'
_computing_structure_refinement '<i>SHELXL97</i> (Sheldrick, 2008)'
_computing_structure_solution '<i>SHELXS97</i> (Sheldrick, 2008)'
_diffrn_ambient_temperature 293(2)
_diffrn_detector_area_resol_mean 13.6612
_diffrn_measured_fraction_theta_full 0.998
_diffrn_measured_fraction_theta_max 0.998
_diffrn_measurement_device_type 'Rigaku SCXmini'
_diffrn_measurement_method CCD_Profile_fitting
_diffrn_radiation_monochromator graphite
_diffrn_radiation_source 'fine-focus sealed tube'
_diffrn_radiation_type MoK\a
_diffrn_radiation_wavelength 0.71073
_diffrn_reflns_av_R_equivalents 0.0398
_diffrn_reflns_av_sigmaI/netI 0.0312
_diffrn_reflns_limit_h_max 13
_diffrn_reflns_limit_h_min -13
_diffrn_reflns_limit_k_max 15
_diffrn_reflns_limit_k_min -15
_diffrn_reflns_limit_l_max 14
_diffrn_reflns_limit_l_min -14
_diffrn_reflns_number 14183
_diffrn_reflns_theta_full 27.48
_diffrn_reflns_theta_max 27.48
_diffrn_reflns_theta_min 3.15
_diffrn_standards_number 0
_exptl_absorpt_coefficient_mu 5.360
_exptl_absorpt_correction_T_max 0.356
_exptl_absorpt_correction_T_min 0.342
_exptl_absorpt_correction_type multi-scan
_exptl_absorpt_process_details '(<i>CrystalClear</i>; Rigaku, 2005)'
_exptl_crystal_colour Colorless
_exptl_crystal_density_diffrn 1.972
_exptl_crystal_density_method 'not measured'
_exptl_crystal_description Prism
_exptl_crystal_F_000 816
_exptl_crystal_size_max 0.2000
_exptl_crystal_size_mid 0.2000
_exptl_crystal_size_min 0.2000
_refine_diff_density_max 1.120
_refine_diff_density_min -0.918
_refine_ls_extinction_method none
_refine_ls_goodness_of_fit_ref 1.122
_refine_ls_hydrogen_treatment constr
_refine_ls_matrix_type full
_refine_ls_number_parameters 136
_refine_ls_number_reflns 3201
_refine_ls_number_restraints 0
_refine_ls_restrained_S_all 1.122
_refine_ls_R_factor_all 0.0514
_refine_ls_R_factor_gt 0.0406
_refine_ls_shift/su_max 0.000
_refine_ls_shift/su_mean 0.000
_refine_ls_structure_factor_coef Fsqd
_refine_ls_weighting_details 'calc w=1/[\s^2^(Fo^2^)+(0.0381P)^2^+2.7437P] where P=(Fo^2^+2Fc^2^)/3'
_refine_ls_weighting_scheme calc
_refine_ls_wR_factor_gt 0.0943
_refine_ls_wR_factor_ref 0.0989
_reflns_number_gt 2698
_reflns_number_total 3201
_reflns_threshold_expression I>2\s(I)
_cod_data_source_file qm2022.cif
_cod_data_source_block I
_cod_original_sg_symbol_H-M 'P 21/c'
_cod_database_code 2231679
_cod_database_fobs_code 2231679

loop_
_symmetry_equiv_pos_as_xyz
'x, y, z'
'-x, y+1/2, -z+1/2'
'-x, -y, -z'
'x, -y-1/2, z-1/2'

loop_
_atom_site_type_symbol
_atom_site_label
_atom_site_fract_x
_atom_site_fract_y
_atom_site_fract_z
_atom_site_U_iso_or_equiv
_atom_site_adp_type
_atom_site_calc_flag
_atom_site_refinement_flags
_atom_site_occupancy
_atom_site_symmetry_multiplicity
Zn Zn1 0.22858(4) 0.07443(4) 0.21406(4) 0.02816(13) Uani d . 1 1
Br Br1 0.60658(5) 0.19087(4) 0.46852(4) 0.04538(15) Uani d . 1 1
Cl Cl1 0.06383(9) 0.14865(9) 0.09911(9) 0.0345(2) Uani d . 1 1
Cl Cl2 0.41010(10) 0.13065(10) 0.11498(9) 0.0379(2) Uani d . 1 1
Cl Cl3 0.21448(13) -0.10851(8) 0.23132(11) 0.0455(3) Uani d . 1 1
Cl Cl4 0.22216(16) 0.14841(9) 0.40008(9) 0.0534(4) Uani d . 1 1
N N1 0.7521(3) 0.0408(2) 0.3236(3) 0.0220(6) Uani d . 1 1
C C5 0.7422(4) 0.1103(3) 0.2117(3) 0.0294(8) Uani d . 1 1
H H5A 0.8157 0.1601 0.2089 0.035 Uiso calc R 1 1
H H5B 0.6628 0.1534 0.2130 0.035 Uiso calc R 1 1
N N2 0.7501(3) -0.0797(3) 0.1395(3) 0.0299(7) Uani d . 1 1
H H2C 0.7495 -0.1232 0.0732 0.036 Uiso calc R 1 1
C C2 0.6364(4) -0.1081(4) 0.2143(4) 0.0383(10) Uani d . 1 1
H H2A 0.6409 -0.1847 0.2371 0.046 Uiso calc R 1 1
H H2B 0.5562 -0.0967 0.1686 0.046 Uiso calc R 1 1
C C4 0.8766(4) -0.0259(4) 0.3192(4) 0.0313(9) Uani d . 1 1
H H4A 0.8840 -0.0717 0.3900 0.038 Uiso calc R 1 1
H H4B 0.9514 0.0228 0.3181 0.038 Uiso calc R 1 1
C C6 0.7411(4) 0.0367(3) 0.1011(3) 0.0316(9) Uani d . 1 1
H H6A 0.6614 0.0482 0.0548 0.038 Uiso calc R 1 1
H H6B 0.8143 0.0548 0.0508 0.038 Uiso calc R 1 1
C C3 0.8752(4) -0.0969(4) 0.2076(4) 0.0371(10) Uani d . 1 1
H H3A 0.9483 -0.0780 0.1576 0.045 Uiso calc R 1 1
H H3B 0.8836 -0.1733 0.2302 0.045 Uiso calc R 1 1
C C1 0.6368(4) -0.0367(3) 0.3260(4) 0.0315(9) Uani d . 1 1
H H1A 0.5564 0.0049 0.3290 0.038 Uiso calc R 1 1
H H1B 0.6425 -0.0824 0.3971 0.038 Uiso calc R 1 1
C C7 0.7626(4) 0.1111(4) 0.4357(3) 0.0341(9) Uani d . 1 1
H H7A 0.8338 0.1626 0.4267 0.041 Uiso calc R 1 1
H H7B 0.7835 0.0645 0.5038 0.041 Uiso calc R 1 1

loop_
_atom_site_aniso_label
_atom_site_aniso_U_11
_atom_site_aniso_U_22
_atom_site_aniso_U_33
_atom_site_aniso_U_12
_atom_site_aniso_U_13
_atom_site_aniso_U_23
Zn1 0.0349(3) 0.0251(2) 0.0246(2) -0.00060(18) 0.00461(18) 0.00046(18)
Br1 0.0530(3) 0.0438(3) 0.0399(3) 0.0122(2) 0.0152(2) -0.0048(2)
Cl1 0.0290(5) 0.0422(6) 0.0323(5) -0.0009(4) 0.0019(4) 0.0055(4)
Cl2 0.0273(5) 0.0515(6) 0.0351(5) -0.0061(4) 0.0039(4) -0.0019(5)
Cl3 0.0708(8) 0.0177(5) 0.0478(6) 0.0032(5) -0.0015(6) 0.0023(4)
Cl4 0.1096(11) 0.0293(5) 0.0214(5) 0.0050(6) 0.0062(6) 0.0014(4)
N1 0.0254(15) 0.0230(15) 0.0178(14) 0.0006(12) 0.0041(12) 0.0003(12)
C5 0.041(2) 0.0245(19) 0.0231(19) -0.0007(16) 0.0025(17) 0.0050(15)
N2 0.0380(19) 0.0261(17) 0.0258(16) 0.0002(14) 0.0020(14) -0.0046(13)
C2 0.041(2) 0.031(2) 0.043(2) -0.0126(19) 0.008(2) -0.0026(19)
C4 0.030(2) 0.036(2) 0.028(2) 0.0072(17) 0.0029(16) -0.0013(17)
C6 0.045(2) 0.029(2) 0.0209(19) 0.0009(18) 0.0001(17) -0.0003(16)
C3 0.038(2) 0.034(2) 0.039(2) 0.0142(18) -0.0051(19) -0.0089(19)
C1 0.030(2) 0.034(2) 0.031(2) -0.0063(17) 0.0062(16) 0.0022(17)
C7 0.040(2) 0.040(2) 0.0229(19) 0.0052(18) 0.0022(17) -0.0085(17)

loop_
_atom_type_symbol
_atom_type_description
_atom_type_scat_dispersion_real
_atom_type_scat_dispersion_imag
_atom_type_scat_source
C C 0.0033 0.0016 'International Tables Vol C Tables 4.2.6.8 and 6.1.1.4'
H H 0.0000 0.0000 'International Tables Vol C Tables 4.2.6.8 and 6.1.1.4'
N N 0.0061 0.0033 'International Tables Vol C Tables 4.2.6.8 and 6.1.1.4'
Cl Cl 0.1484 0.1585 'International Tables Vol C Tables 4.2.6.8 and 6.1.1.4'
Zn Zn 0.2839 1.4301 'International Tables Vol C Tables 4.2.6.8 and 6.1.1.4'
Br Br -0.2901 2.4595 'International Tables Vol C Tables 4.2.6.8 and 6.1.1.4'

loop_
_geom_angle_atom_site_label_1
_geom_angle_atom_site_label_2
_geom_angle_atom_site_label_3
_geom_angle
Cl3 Zn1 Cl4 108.39(5)
Cl3 Zn1 Cl2 113.21(5)
Cl4 Zn1 Cl2 111.05(5)
Cl3 Zn1 Cl1 113.17(5)
Cl4 Zn1 Cl1 108.78(5)
Cl2 Zn1 Cl1 102.10(4)
C5 N1 C1 108.9(3)
C5 N1 C4 108.7(3)
C1 N1 C4 108.8(3)
C5 N1 C7 111.4(3)
C1 N1 C7 112.5(3)
C4 N1 C7 106.5(3)
N1 C5 C6 109.6(3)
N1 C5 H5A 109.7
C6 C5 H5A 109.7
N1 C5 H5B 109.7
C6 C5 H5B 109.7
H5A C5 H5B 108.2
C2 N2 C6 109.8(3)
C2 N2 C3 110.9(3)
C6 N2 C3 109.2(3)
C2 N2 H2C 108.9
C6 N2 H2C 108.9
C3 N2 H2C 108.9
N2 C2 C1 109.5(3)
N2 C2 H2A 109.8
C1 C2 H2A 109.8
N2 C2 H2B 109.8
C1 C2 H2B 109.8
H2A C2 H2B 108.2
N1 C4 C3 109.8(3)
N1 C4 H4A 109.7
C3 C4 H4A 109.7
N1 C4 H4B 109.7
C3 C4 H4B 109.7
H4A C4 H4B 108.2
N2 C6 C5 109.3(3)
N2 C6 H6A 109.8
C5 C6 H6A 109.8
N2 C6 H6B 109.8
C5 C6 H6B 109.8
H6A C6 H6B 108.3
N2 C3 C4 109.4(3)
N2 C3 H3A 109.8
C4 C3 H3A 109.8
N2 C3 H3B 109.8
C4 C3 H3B 109.8
H3A C3 H3B 108.2
N1 C1 C2 109.6(3)
N1 C1 H1A 109.8
C2 C1 H1A 109.8
N1 C1 H1B 109.8
C2 C1 H1B 109.8
H1A C1 H1B 108.2
N1 C7 Br1 113.4(3)
N1 C7 H7A 108.9
Br1 C7 H7A 108.9
N1 C7 H7B 108.9
Br1 C7 H7B 108.9
H7A C7 H7B 107.7

loop_
_geom_bond_atom_site_label_1
_geom_bond_atom_site_label_2
_geom_bond_distance
Zn1 Cl3 2.2475(12)
Zn1 Cl4 2.2639(12)
Zn1 Cl2 2.2858(12)
Zn1 Cl1 2.2899(12)
Br1 C7 1.913(4)
N1 C5 1.511(5)
N1 C1 1.515(5)
N1 C4 1.516(5)
N1 C7 1.519(5)
C5 C6 1.525(5)
C5 H5A 0.9700
C5 H5B 0.9700
N2 C2 1.486(5)
N2 C6 1.487(5)
N2 C3 1.494(5)
N2 H2C 0.9100
C2 C1 1.521(6)
C2 H2A 0.9700
C2 H2B 0.9700
C4 C3 1.516(5)
C4 H4A 0.9700
C4 H4B 0.9700
C6 H6A 0.9700
C6 H6B 0.9700
C3 H3A 0.9700
C3 H3B 0.9700
C1 H1A 0.9700
C1 H1B 0.9700
C7 H7A 0.9700
C7 H7B 0.9700

loop_
_geom_hbond_atom_site_label_D
_geom_hbond_atom_site_label_H
_geom_hbond_atom_site_label_A
_geom_hbond_site_symmetry_A
_geom_hbond_distance_DH
_geom_hbond_distance_HA
_geom_hbond_distance_DA
_geom_hbond_angle_DHA
N2 H2C Cl2 3_655 0.91 2.64 3.313(4) 131.4
N2 H2C Cl1 3_655 0.91 2.75 3.405(4) 129.6
N2 H2C Cl4 2_645 0.91 2.82 3.363(3) 119.5
